data_7116147
loop_
_publ_author_name
'S. Ito'
'Y. Tokimaru'
'K. Nozaki'

_publ_section_title
;
 Isoquinolino[4,3,2-de]phenanthridine: synthesis and its use in
 1,3-dipolar cycloadditions to form nitrogen-containing polyaromatic
 hydrocarbons
;
_journal_name_full Chem.Commun.
_journal_page_first 221
_journal_paper_doi 10.1039/C4cc06643J
_journal_volume 51
_journal_year 2015
_chemical_formula_moiety 'C38 H29 N'
_chemical_formula_sum 'C38 H29 N'
_chemical_formula_weight 499.62
_chemical_name_systematic 8-t-Butyl-1,2-diphenylbenzo[7,8]indolizino[6,5,4,3-def]phenanthridine
_space_group_IT_number 61
_symmetry_cell_setting orthorhombic
_symmetry_space_group_name_Hall '-P 2ac 2ab'
_symmetry_space_group_name_H-M 'P b c a'
_atom_sites_solution_hydrogens geom
_atom_sites_solution_primary direct
_atom_sites_solution_secondary difmap
_audit_creation_method SHELXL-97
_cell_angle_alpha 90.00
_cell_angle_beta 90.00
_cell_angle_gamma 90.00
_cell_formula_units_Z 8
_cell_length_a 8.784(2)
_cell_length_b 20.520(5)
_cell_length_c 29.114(7)
_cell_measurement_reflns_used 12512
_cell_measurement_temperature 93
_cell_measurement_theta_max 31.4
_cell_measurement_theta_min 2.7
_cell_volume 5248(2)
_computing_cell_refinement 'RIGAKU CrystalClear'
_computing_data_collection 'RIGAKU CrystalClear'
_computing_data_reduction 'RIGAKU CrystalClear'
_computing_molecular_graphics ORTEP-III
_computing_structure_refinement 'SHELXL-97 (Sheldrick, 1997)'
_computing_structure_solution SIR-97
_diffrn_ambient_temperature 93(2)
_diffrn_detector_area_resol_mean 28.5714
_diffrn_measured_fraction_theta_full 0.999
_diffrn_measured_fraction_theta_max 0.999
_diffrn_measurement_device_type 'Rigaku Saturn724 CCD'
_diffrn_measurement_method 'omega scans'
_diffrn_radiation_monochromator graphite
_diffrn_radiation_source 'fine-focus sealed tube'
_diffrn_radiation_type MoK\a
_diffrn_radiation_wavelength 0.71075
_diffrn_reflns_av_R_equivalents 0.0671
_diffrn_reflns_av_sigmaI/netI 0.0369
_diffrn_reflns_limit_h_max 10
_diffrn_reflns_limit_h_min -9
_diffrn_reflns_limit_k_max 24
_diffrn_reflns_limit_k_min -24
_diffrn_reflns_limit_l_max 34
_diffrn_reflns_limit_l_min -32
_diffrn_reflns_number 32588
_diffrn_reflns_theta_full 25.00
_diffrn_reflns_theta_max 25.00
_diffrn_reflns_theta_min 2.71
_exptl_absorpt_coefficient_mu 0.072
_exptl_absorpt_correction_T_max 0.9928
_exptl_absorpt_correction_T_min 0.9857
_exptl_absorpt_correction_type multi-scan
_exptl_absorpt_process_details 'Jacobson, R. (1998) Private communication'
_exptl_crystal_colour Yellow
_exptl_crystal_density_diffrn 1.265
_exptl_crystal_density_method 'not measured'
_exptl_crystal_description Block
_exptl_crystal_F_000 2112
_exptl_crystal_recrystallization_method 'Re-crystallisation from solvent: dichloromethane'
_exptl_crystal_size_max 0.20
_exptl_crystal_size_mid 0.15
_exptl_crystal_size_min 0.10
_refine_diff_density_max 0.244
_refine_diff_density_min -0.233
_refine_diff_density_rms 0.044
_refine_ls_extinction_method none
_refine_ls_goodness_of_fit_ref 1.143
_refine_ls_hydrogen_treatment constr
_refine_ls_matrix_type full
_refine_ls_number_parameters 355
_refine_ls_number_reflns 4631
_refine_ls_number_restraints 0
_refine_ls_restrained_S_all 1.143
_refine_ls_R_factor_all 0.0723
_refine_ls_R_factor_gt 0.0592
_refine_ls_shift/su_max 0.009
_refine_ls_shift/su_mean 0.002
_refine_ls_structure_factor_coef Fsqd
_refine_ls_weighting_details 'calc w=1/[\s^2^(Fo^2^)+(0.0439P)^2^+3.2311P] where P=(Fo^2^+2Fc^2^)/3'
_refine_ls_weighting_scheme calc
_refine_ls_wR_factor_gt 0.1202
_refine_ls_wR_factor_ref 0.1272
_reflns_number_gt 3997
_reflns_number_total 4631
_reflns_threshold_expression >2sigma(I)
_cod_data_source_file c4cc06643j3.cif
_cod_data_source_block 9APPHA
_cod_original_sg_symbol_H-M Pbca
_cod_database_code 7116147

loop_
_symmetry_equiv_pos_as_xyz
'x, y, z'
'-x+1/2, -y, z+1/2'
'x+1/2, -y+1/2, -z'
'-x, y+1/2, -z+1/2'
'-x, -y, -z'
'x-1/2, y, -z-1/2'
'-x-1/2, y-1/2, z'
'x, -y-1/2, z-1/2'

loop_
_atom_site_label
_atom_site_type_symbol
_atom_site_fract_x
_atom_site_fract_y
_atom_site_fract_z
_atom_site_U_iso_or_equiv
_atom_site_adp_type
_atom_site_occupancy
_atom_site_symmetry_multiplicity
_atom_site_calc_flag
_atom_site_refinement_flags
N1 N 0.61572(19) -0.05274(8) 0.37872(6) 0.0177(4) Uani 1 1 d .
C22 C 0.6246(2) 0.04706(10) 0.33355(7) 0.0187(5) Uani 1 1 d .
C13 C 1.0160(2) -0.12599(10) 0.31995(7) 0.0210(5) Uani 1 1 d .
C2 C 0.4228(2) 0.01411(9) 0.39622(7) 0.0194(5) Uani 1 1 d .
C21 C 0.5698(3) 0.10959(10) 0.32220(7) 0.0225(5) Uani 1 1 d .
H10 H 0.4844 0.1267 0.3382 0.027 Uiso 1 1 calc R
C3 C 0.4098(2) -0.04292(10) 0.42400(7) 0.0203(5) Uani 1 1 d .
C16 C 0.7466(2) -0.07766(10) 0.35840(6) 0.0176(4) Uani 1 1 d .
C10 C 0.7157(2) -0.17481(10) 0.40811(7) 0.0195(5) Uani 1 1 d .
C18 C 0.8200(3) 0.06074(10) 0.27546(7) 0.0233(5) Uani 1 1 d .
H7 H 0.9052 0.0443 0.2591 0.028 Uiso 1 1 calc R
C9 C 0.7648(3) -0.23663(10) 0.42398(7) 0.0238(5) Uani 1 1 d .
H4 H 0.8524 -0.2561 0.4107 0.029 Uiso 1 1 calc R
C24 C 0.3387(3) 0.12421(10) 0.42391(7) 0.0240(5) Uani 1 1 d .
H11 H 0.4222 0.1247 0.4447 0.029 Uiso 1 1 calc R
C15 C 0.8207(2) -0.04062(10) 0.32432(7) 0.0193(5) Uani 1 1 d .
C34 C 0.1436(3) -0.07862(10) 0.44279(7) 0.0251(5) Uani 1 1 d .
H20 H 0.1287 -0.0878 0.4111 0.030 Uiso 1 1 calc R
C1 C 0.5515(2) 0.00740(9) 0.36837(7) 0.0189(5) Uani 1 1 d .
C4 C 0.5313(2) -0.08395(9) 0.41270(7) 0.0188(5) Uani 1 1 d .
C11 C 0.7998(2) -0.13904(10) 0.37255(7) 0.0193(5) Uani 1 1 d .
C32 C 0.0442(2) -0.07480(10) 0.51951(7) 0.0226(5) Uani 1 1 d .
H18 H -0.0379 -0.0809 0.5403 0.027 Uiso 1 1 calc R
C31 C 0.1846(3) -0.05138(10) 0.53519(7) 0.0259(5) Uani 1 1 d .
H17 H 0.1992 -0.0424 0.5669 0.031 Uiso 1 1 calc R
C27 C 0.0918(3) 0.12309(11) 0.36448(8) 0.0277(5) Uani 1 1 d .
H14 H 0.0073 0.1227 0.3441 0.033 Uiso 1 1 calc R
C14 C 0.9556(2) -0.06625(10) 0.30588(7) 0.0208(5) Uani 1 1 d .
H6 H 1.0078 -0.0421 0.2829 0.025 Uiso 1 1 calc R
C35 C 1.1688(2) -0.14965(10) 0.30020(7) 0.0236(5) Uani 1 1 d .
C19 C 0.7624(3) 0.12140(10) 0.26420(7) 0.0253(5) Uani 1 1 d .
H8 H 0.8073 0.1460 0.2401 0.030 Uiso 1 1 calc R
C28 C 0.1881(2) 0.06950(10) 0.36664(7) 0.0244(5) Uani 1 1 d .
H15 H 0.1682 0.0324 0.3481 0.029 Uiso 1 1 calc R
C29 C 0.2843(2) -0.05472(9) 0.45749(7) 0.0200(5) Uani 1 1 d .
C17 C 0.7551(2) 0.02295(10) 0.31064(7) 0.0196(5) Uani 1 1 d .
C7 C 0.5577(3) -0.24159(10) 0.47791(7) 0.0239(5) Uani 1 1 d .
H2 H 0.5048 -0.2641 0.5016 0.029 Uiso 1 1 calc R
C8 C 0.6881(3) -0.26895(10) 0.45823(7) 0.0254(5) Uani 1 1 d .
H3 H 0.7238 -0.3101 0.4686 0.030 Uiso 1 1 calc R
C20 C 0.6382(3) 0.14631(10) 0.28825(8) 0.0252(5) Uani 1 1 d .
H9 H 0.6005 0.1886 0.2813 0.030 Uiso 1 1 calc R
C6 C 0.5064(3) -0.18185(10) 0.46282(7) 0.0220(5) Uani 1 1 d .
H1 H 0.4172 -0.1636 0.4761 0.026 Uiso 1 1 calc R
C25 C 0.2426(3) 0.17724(10) 0.42162(7) 0.0250(5) Uani 1 1 d .
H12 H 0.2612 0.2142 0.4405 0.030 Uiso 1 1 calc R
C26 C 0.1181(3) 0.17699(10) 0.39180(7) 0.0240(5) Uani 1 1 d .
H13 H 0.0520 0.2136 0.3903 0.029 Uiso 1 1 calc R
C12 C 0.9353(2) -0.16172(10) 0.35264(7) 0.0216(5) Uani 1 1 d .
H5 H 0.9735 -0.2030 0.3618 0.026 Uiso 1 1 calc R
C23 C 0.3144(2) 0.06970(10) 0.39595(7) 0.0196(5) Uani 1 1 d .
C30 C 0.3015(3) -0.04146(10) 0.50437(7) 0.0250(5) Uani 1 1 d .
H16 H 0.3961 -0.0252 0.5152 0.030 Uiso 1 1 calc R
C36 C 1.2870(3) -0.09502(11) 0.30470(8) 0.0284(5) Uani 1 1 d .
H21 H 1.3856 -0.1104 0.2932 0.043 Uiso 1 1 calc R
H22 H 1.2969 -0.0825 0.3370 0.043 Uiso 1 1 calc R
H23 H 1.2542 -0.0572 0.2867 0.043 Uiso 1 1 calc R
C37 C 1.1505(3) -0.16828(11) 0.24950(8) 0.0295(5) Uani 1 1 d .
H24 H 1.2476 -0.1848 0.2377 0.044 Uiso 1 1 calc R
H25 H 1.1197 -0.1298 0.2318 0.044 Uiso 1 1 calc R
H26 H 1.0725 -0.2022 0.2466 0.044 Uiso 1 1 calc R
C5 C 0.5832(2) -0.14726(9) 0.42814(7) 0.0190(5) Uani 1 1 d .
C33 C 0.0267(3) -0.08904(10) 0.47297(8) 0.0253(5) Uani 1 1 d .
H19 H -0.0672 -0.1061 0.4621 0.030 Uiso 1 1 calc R
C38 C 1.2300(3) -0.20920(12) 0.32572(8) 0.0350(6) Uani 1 1 d .
H27 H 1.1594 -0.2458 0.3218 0.052 Uiso 1 1 calc R
H28 H 1.2398 -0.1990 0.3585 0.052 Uiso 1 1 calc R
H29 H 1.3299 -0.2210 0.3133 0.052 Uiso 1 1 calc R

loop_
_atom_site_aniso_label
_atom_site_aniso_U_11
_atom_site_aniso_U_22
_atom_site_aniso_U_33
_atom_site_aniso_U_23
_atom_site_aniso_U_13
_atom_site_aniso_U_12
N1 0.0216(9) 0.0151(8) 0.0164(9) 0.0015(7) 0.0003(7) -0.0018(7)
C22 0.0229(11) 0.0180(10) 0.0151(10) 0.0004(8) -0.0044(9) -0.0011(9)
C13 0.0226(11) 0.0210(11) 0.0194(11) -0.0035(9) -0.0024(9) 0.0017(9)
C2 0.0209(11) 0.0172(10) 0.0201(11) -0.0003(8) -0.0008(9) -0.0019(9)
C21 0.0239(12) 0.0219(11) 0.0218(11) 0.0002(9) 0.0026(9) 0.0011(9)
C3 0.0225(11) 0.0189(10) 0.0195(11) -0.0020(8) -0.0024(9) -0.0016(9)
C16 0.0191(11) 0.0185(10) 0.0152(10) -0.0028(8) -0.0013(8) 0.0000(9)
C10 0.0221(12) 0.0171(10) 0.0194(11) -0.0005(8) -0.0040(9) -0.0030(9)
C18 0.0246(12) 0.0220(11) 0.0234(12) 0.0018(9) 0.0031(9) 0.0015(9)
C9 0.0230(12) 0.0217(11) 0.0267(12) 0.0022(9) -0.0027(10) -0.0020(9)
C24 0.0241(12) 0.0251(11) 0.0229(12) -0.0027(9) -0.0007(9) -0.0016(10)
C15 0.0214(11) 0.0196(10) 0.0167(10) -0.0008(8) -0.0012(9) -0.0019(9)
C34 0.0289(13) 0.0255(11) 0.0209(11) -0.0036(9) -0.0025(10) 0.0015(10)
C1 0.0229(11) 0.0150(10) 0.0187(11) 0.0009(8) -0.0038(9) -0.0005(9)
C4 0.0229(11) 0.0179(10) 0.0155(10) 0.0004(8) -0.0024(9) -0.0034(9)
C11 0.0225(11) 0.0188(10) 0.0167(11) 0.0000(8) -0.0034(9) -0.0040(9)
C32 0.0247(12) 0.0183(11) 0.0250(12) 0.0047(9) 0.0063(9) -0.0006(9)
C31 0.0395(14) 0.0219(11) 0.0164(11) 0.0011(9) 0.0079(10) -0.0020(10)
C27 0.0287(13) 0.0294(12) 0.0250(12) 0.0011(10) -0.0025(10) 0.0008(10)
C14 0.0250(12) 0.0202(10) 0.0172(11) 0.0026(8) 0.0011(9) -0.0020(9)
C35 0.0246(12) 0.0232(11) 0.0229(12) 0.0018(9) 0.0011(9) 0.0028(9)
C19 0.0282(12) 0.0240(11) 0.0237(12) 0.0069(9) 0.0038(10) 0.0000(10)
C28 0.0287(12) 0.0223(11) 0.0222(11) -0.0045(9) -0.0008(10) 0.0003(10)
C29 0.0238(12) 0.0150(10) 0.0211(11) 0.0008(8) 0.0024(9) -0.0001(9)
C17 0.0245(11) 0.0179(10) 0.0164(10) -0.0008(8) -0.0034(9) -0.0013(9)
C7 0.0307(13) 0.0204(11) 0.0207(11) 0.0033(9) -0.0005(10) -0.0050(10)
C8 0.0295(13) 0.0199(11) 0.0267(12) 0.0051(9) -0.0075(10) -0.0021(10)
C20 0.0281(12) 0.0196(11) 0.0280(12) 0.0063(9) -0.0015(10) 0.0029(10)
C6 0.0271(12) 0.0195(11) 0.0194(11) -0.0020(9) 0.0012(9) -0.0022(9)
C25 0.0344(13) 0.0174(10) 0.0232(11) -0.0029(9) 0.0008(10) -0.0028(10)
C26 0.0286(12) 0.0208(11) 0.0226(11) 0.0046(9) 0.0056(10) 0.0039(9)
C12 0.0265(12) 0.0176(10) 0.0208(11) -0.0003(8) -0.0036(9) 0.0010(9)
C23 0.0217(11) 0.0186(10) 0.0185(11) 0.0020(8) 0.0029(9) -0.0013(9)
C30 0.0278(12) 0.0229(11) 0.0242(12) -0.0003(9) -0.0027(10) -0.0042(10)
C36 0.0272(13) 0.0310(12) 0.0269(12) -0.0015(10) 0.0029(10) 0.0024(10)
C37 0.0293(13) 0.0304(12) 0.0289(13) -0.0056(10) 0.0047(10) 0.0029(11)
C5 0.0218(11) 0.0173(10) 0.0177(11) -0.0022(8) -0.0028(9) -0.0020(9)
C33 0.0262(12) 0.0219(11) 0.0279(12) 0.0045(9) -0.0034(10) -0.0084(10)
C38 0.0347(14) 0.0319(13) 0.0384(14) 0.0081(11) 0.0096(12) 0.0111(11)

loop_
_atom_type_symbol
_atom_type_description
_atom_type_scat_dispersion_real
_atom_type_scat_dispersion_imag
_atom_type_scat_source
C C 0.0033 0.0016 'International Tables Vol C Tables 4.2.6.8 and 6.1.1.4'
H H 0.0000 0.0000 'International Tables Vol C Tables 4.2.6.8 and 6.1.1.4'
N N 0.0061 0.0033 'International Tables Vol C Tables 4.2.6.8 and 6.1.1.4'

loop_
_geom_angle_atom_site_label_1
_geom_angle_atom_site_label_2
_geom_angle_atom_site_label_3
_geom_angle
C1 N1 C16 124.73(17)
C1 N1 C4 110.28(16)
C16 N1 C4 124.99(17)
C21 C22 C17 118.98(19)
C21 C22 C1 121.56(19)
C17 C22 C1 119.46(18)
C12 C13 C14 117.91(19)
C12 C13 C35 122.18(19)
C14 C13 C35 119.89(19)
C1 C2 C3 108.22(18)
C1 C2 C23 126.21(18)
C3 C2 C23 125.53(19)
C20 C21 C22 121.1(2)
C20 C21 H10 119.5
C22 C21 H10 119.5
C4 C3 C2 107.41(18)
C4 C3 C29 128.32(18)
C2 C3 C29 124.24(18)
N1 C16 C11 118.67(18)
N1 C16 C15 118.89(18)
C11 C16 C15 122.44(19)
C9 C10 C5 118.18(19)
C9 C10 C11 121.59(19)
C5 C10 C11 120.22(18)
C19 C18 C17 121.4(2)
C19 C18 H7 119.3
C17 C18 H7 119.3
C8 C9 C10 121.3(2)
C8 C9 H4 119.4
C10 C9 H4 119.4
C25 C24 C23 120.6(2)
C25 C24 H11 119.7
C23 C24 H11 119.7
C14 C15 C16 117.21(19)
C14 C15 C17 123.78(19)
C16 C15 C17 119.01(18)
C33 C34 C29 121.5(2)
C33 C34 H20 119.3
C29 C34 H20 119.3
N1 C1 C2 106.84(17)
N1 C1 C22 118.06(18)
C2 C1 C22 135.10(19)
N1 C4 C3 107.24(17)
N1 C4 C5 117.76(18)
C3 C4 C5 134.99(19)
C12 C11 C16 117.27(18)
C12 C11 C10 123.53(18)
C16 C11 C10 119.17(19)
C33 C32 C31 119.1(2)
C33 C32 H18 120.5
C31 C32 H18 120.5
C30 C31 C32 119.6(2)
C30 C31 H17 120.2
C32 C31 H17 120.2
C26 C27 C28 120.4(2)
C26 C27 H14 119.8
C28 C27 H14 119.8
C13 C14 C15 122.50(19)
C13 C14 H6 118.7
C15 C14 H6 118.7
C38 C35 C37 107.80(18)
C38 C35 C36 107.77(19)
C37 C35 C36 109.61(18)
C38 C35 C13 112.15(18)
C37 C35 C13 110.30(18)
C36 C35 C13 109.16(17)
C18 C19 C20 119.8(2)
C18 C19 H8 120.1
C20 C19 H8 120.1
C27 C28 C23 120.5(2)
C27 C28 H15 119.7
C23 C28 H15 119.7
C34 C29 C30 117.55(19)
C34 C29 C3 120.72(18)
C30 C29 C3 121.72(19)
C18 C17 C22 118.62(19)
C18 C17 C15 121.61(19)
C22 C17 C15 119.77(18)
C6 C7 C8 119.6(2)
C6 C7 H2 120.2
C8 C7 H2 120.2
C9 C8 C7 120.3(2)
C9 C8 H3 119.8
C7 C8 H3 119.8
C21 C20 C19 120.0(2)
C21 C20 H9 120.0
C19 C20 H9 120.0
C7 C6 C5 121.4(2)
C7 C6 H1 119.3
C5 C6 H1 119.3
C24 C25 C26 120.5(2)
C24 C25 H12 119.8
C26 C25 H12 119.8
C27 C26 C25 119.5(2)
C27 C26 H13 120.3
C25 C26 H13 120.3
C13 C12 C11 122.59(19)
C13 C12 H5 118.7
C11 C12 H5 118.7
C28 C23 C24 118.55(19)
C28 C23 C2 120.59(18)
C24 C23 C2 120.84(19)
C31 C30 C29 121.7(2)
C31 C30 H16 119.2
C29 C30 H16 119.2
C35 C36 H21 109.5
C35 C36 H22 109.5
H21 C36 H22 109.5
C35 C36 H23 109.5
H21 C36 H23 109.5
H22 C36 H23 109.5
C35 C37 H24 109.5
C35 C37 H25 109.5
H24 C37 H25 109.5
C35 C37 H26 109.5
H24 C37 H26 109.5
H25 C37 H26 109.5
C6 C5 C10 119.16(19)
C6 C5 C4 121.64(19)
C10 C5 C4 119.19(18)
C34 C33 C32 120.5(2)
C34 C33 H19 119.7
C32 C33 H19 119.7
C35 C38 H27 109.5
C35 C38 H28 109.5
H27 C38 H28 109.5
C35 C38 H29 109.5
H27 C38 H29 109.5
H28 C38 H29 109.5

loop_
_geom_bond_atom_site_label_1
_geom_bond_atom_site_label_2
_geom_bond_distance
N1 C1 1.390(2)
N1 C16 1.391(3)
N1 C4 1.392(3)
C22 C21 1.410(3)
C22 C17 1.415(3)
C22 C1 1.450(3)
C13 C12 1.395(3)
C13 C14 1.397(3)
C13 C35 1.539(3)
C2 C1 1.398(3)
C2 C3 1.427(3)
C2 C23 1.486(3)
C21 C20 1.380(3)
C21 H10 0.9500
C3 C4 1.399(3)
C3 C29 1.492(3)
C16 C11 1.405(3)
C16 C15 1.409(3)
C10 C9 1.417(3)
C10 C5 1.419(3)
C10 C11 1.469(3)
C18 C19 1.383(3)
C18 C17 1.405(3)
C18 H7 0.9500
C9 C8 1.374(3)
C9 H4 0.9500
C24 C25 1.379(3)
C24 C23 1.400(3)
C24 H11 0.9500
C15 C14 1.403(3)
C15 C17 1.481(3)
C34 C33 1.368(3)
C34 C29 1.397(3)
C34 H20 0.9500
C4 C5 1.448(3)
C11 C12 1.403(3)
C32 C33 1.395(3)
C32 C31 1.400(3)
C32 H18 0.9500
C31 C30 1.378(3)
C31 H17 0.9500
C27 C26 1.382(3)
C27 C28 1.389(3)
C27 H14 0.9500
C14 H6 0.9500
C35 C38 1.528(3)
C35 C37 1.533(3)
C35 C36 1.533(3)
C19 C20 1.394(3)
C19 H8 0.9500
C28 C23 1.400(3)
C28 H15 0.9500
C29 C30 1.400(3)
C7 C6 1.378(3)
C7 C8 1.398(3)
C7 H2 0.9500
C8 H3 0.9500
C20 H9 0.9500
C6 C5 1.407(3)
C6 H1 0.9500
C25 C26 1.396(3)
C25 H12 0.9500
C26 H13 0.9500
C12 H5 0.9500
C30 H16 0.9500
C36 H21 0.9800
C36 H22 0.9800
C36 H23 0.9800
C37 H24 0.9800
C37 H25 0.9800
C37 H26 0.9800
C33 H19 0.9500
C38 H27 0.9800
C38 H28 0.9800
C38 H29 0.9800

loop_
_geom_torsion_atom_site_label_1
_geom_torsion_atom_site_label_2
_geom_torsion_atom_site_label_3
_geom_torsion_atom_site_label_4
_geom_torsion
C17 C22 C21 C20 2.2(3)
C1 C22 C21 C20 -178.5(2)
C1 C2 C3 C4 0.0(2)
C23 C2 C3 C4 177.92(19)
C1 C2 C3 C29 -178.46(18)
C23 C2 C3 C29 -0.5(3)
C1 N1 C16 C11 179.36(18)
C4 N1 C16 C11 0.2(3)
C1 N1 C16 C15 -0.9(3)
C4 N1 C16 C15 180.00(18)
C5 C10 C9 C8 -0.8(3)
C11 C10 C9 C8 178.03(19)
N1 C16 C15 C14 177.63(17)
C11 C16 C15 C14 -2.6(3)
N1 C16 C15 C17 -1.2(3)
C11 C16 C15 C17 178.58(18)
C16 N1 C1 C2 -179.71(17)
C4 N1 C1 C2 -0.5(2)
C16 N1 C1 C22 0.7(3)
C4 N1 C1 C22 179.94(17)
C3 C2 C1 N1 0.3(2)
C23 C2 C1 N1 -177.62(19)
C3 C2 C1 C22 179.8(2)
C23 C2 C1 C22 1.9(4)
C21 C22 C1 N1 -177.75(18)
C17 C22 C1 N1 1.6(3)
C21 C22 C1 C2 2.8(4)
C17 C22 C1 C2 -177.8(2)
C1 N1 C4 C3 0.5(2)
C16 N1 C4 C3 179.70(17)
C1 N1 C4 C5 -179.34(17)
C16 N1 C4 C5 -0.1(3)
C2 C3 C4 N1 -0.3(2)
C29 C3 C4 N1 178.09(19)
C2 C3 C4 C5 179.5(2)
C29 C3 C4 C5 -2.2(4)
N1 C16 C11 C12 -177.66(17)
C15 C16 C11 C12 2.6(3)
N1 C16 C11 C10 0.1(3)
C15 C16 C11 C10 -179.64(18)
C9 C10 C11 C12 -1.8(3)
C5 C10 C11 C12 177.04(18)
C9 C10 C11 C16 -179.44(19)
C5 C10 C11 C16 -0.6(3)
C33 C32 C31 C30 1.4(3)
C12 C13 C14 C15 1.9(3)
C35 C13 C14 C15 -176.78(18)
C16 C15 C14 C13 0.3(3)
C17 C15 C14 C13 179.04(19)
C12 C13 C35 C38 -8.9(3)
C14 C13 C35 C38 169.7(2)
C12 C13 C35 C37 111.2(2)
C14 C13 C35 C37 -70.1(2)
C12 C13 C35 C36 -128.3(2)
C14 C13 C35 C36 50.3(3)
C17 C18 C19 C20 0.5(3)
C26 C27 C28 C23 -1.0(3)
C33 C34 C29 C30 -0.3(3)
C33 C34 C29 C3 -179.27(19)
C4 C3 C29 C34 -96.4(3)
C2 C3 C29 C34 81.7(3)
C4 C3 C29 C30 84.6(3)
C2 C3 C29 C30 -97.2(3)
C19 C18 C17 C22 2.4(3)
C19 C18 C17 C15 -177.06(19)
C21 C22 C17 C18 -3.7(3)
C1 C22 C17 C18 176.98(19)
C21 C22 C17 C15 175.78(18)
C1 C22 C17 C15 -3.6(3)
C14 C15 C17 C18 4.1(3)
C16 C15 C17 C18 -177.17(19)
C14 C15 C17 C22 -175.32(19)
C16 C15 C17 C22 3.4(3)
C10 C9 C8 C7 0.8(3)
C6 C7 C8 C9 -0.1(3)
C22 C21 C20 C19 0.8(3)
C18 C19 C20 C21 -2.1(3)
C8 C7 C6 C5 -0.5(3)
C23 C24 C25 C26 0.9(3)
C28 C27 C26 C25 0.1(3)
C24 C25 C26 C27 0.0(3)
C14 C13 C12 C11 -2.0(3)
C35 C13 C12 C11 176.71(19)
C16 C11 C12 C13 -0.2(3)
C10 C11 C12 C13 -177.89(19)
C27 C28 C23 C24 1.8(3)
C27 C28 C23 C2 -176.25(19)
C25 C24 C23 C28 -1.8(3)
C25 C24 C23 C2 176.27(19)
C1 C2 C23 C28 88.9(3)
C3 C2 C23 C28 -88.7(3)
C1 C2 C23 C24 -89.2(3)
C3 C2 C23 C24 93.3(3)
C32 C31 C30 C29 -0.5(3)
C34 C29 C30 C31 -0.1(3)
C3 C29 C30 C31 178.92(19)
C7 C6 C5 C10 0.5(3)
C7 C6 C5 C4 -178.90(19)
C9 C10 C5 C6 0.2(3)
C11 C10 C5 C6 -178.68(18)
C9 C10 C5 C4 179.60(18)
C11 C10 C5 C4 0.7(3)
N1 C4 C5 C6 179.00(18)
C3 C4 C5 C6 -0.7(4)
N1 C4 C5 C10 -0.4(3)
C3 C4 C5 C10 179.9(2)
C29 C34 C33 C32 1.2(3)
C31 C32 C33 C34 -1.7(3)
